data_7214550
loop_
_publ_author_name
'Kundu, Tanay'
'Sahoo, Subash Chandra'
'Banerjee, Rahul'

_publ_section_title
;
 Relating pore hydrophilicity with vapour adsorption capacity in a series
 of amino acid based metal organic frameworks
;
_journal_issue 45
_journal_name_full CrystEngComm
_journal_page_first 9634
_journal_paper_doi 10.1039/c3ce41083h
_journal_volume 15
_journal_year 2013
_chemical_absolute_configuration syn
_chemical_formula_moiety 'C12 H16 N2 O5 Zn, 5H2(O)'
_chemical_formula_sum 'C12 H26 N2 O10 Zn'
_chemical_formula_weight 423.66
_chemical_name_common ThrZnOAc
_chemical_name_systematic
; 
 ? 
;
_space_group_IT_number 169
_symmetry_cell_setting hexagonal
_symmetry_space_group_name_Hall 'P 61'
_symmetry_space_group_name_H-M 'P 61'
_atom_sites_solution_hydrogens geom
_atom_sites_solution_primary direct
_atom_sites_solution_secondary difmap
_audit_creation_method SHELXL-97
_cell_angle_alpha 90.00
_cell_angle_beta 90.00
_cell_angle_gamma 120.00
_cell_formula_units_Z 6
_cell_length_a 17.4807(3)
_cell_length_b 17.4807(3)
_cell_length_c 10.4350(2)
_cell_measurement_temperature 100(2)
_cell_measurement_theta_max 28.06
_cell_measurement_theta_min 3.04
_cell_volume 2761.47(9)
_computing_cell_refinement 'Bruker SMART'
_computing_data_collection 'Bruker SMART'
_computing_data_reduction 'Bruker SAINT'
_computing_molecular_graphics 'Bruker SHELXTL'
_computing_publication_material 'Bruker SHELXTL'
_computing_structure_refinement 'SHELXL-97 (Sheldrick, 1997)'
_computing_structure_solution 'SHELXS-97 (Sheldrick, 1990)'
_diffrn_ambient_temperature 100(2)
_diffrn_measured_fraction_theta_full 0.998
_diffrn_measured_fraction_theta_max 0.881
_diffrn_measurement_device_type 'CCD area detector'
_diffrn_measurement_method 'phi and omega scans'
_diffrn_radiation_monochromator graphite
_diffrn_radiation_source 'fine-focus sealed tube'
_diffrn_radiation_type MoK\a
_diffrn_radiation_wavelength 0.71073
_diffrn_reflns_av_R_equivalents 0.0169
_diffrn_reflns_av_sigmaI/netI 0.0249
_diffrn_reflns_limit_h_max 19
_diffrn_reflns_limit_h_min -21
_diffrn_reflns_limit_k_max 14
_diffrn_reflns_limit_k_min -21
_diffrn_reflns_limit_l_max 12
_diffrn_reflns_limit_l_min -7
_diffrn_reflns_number 7339
_diffrn_reflns_theta_full 25.00
_diffrn_reflns_theta_max 28.06
_diffrn_reflns_theta_min 3.04
_exptl_absorpt_coefficient_mu 1.385
_exptl_absorpt_correction_T_max 0.758
_exptl_absorpt_correction_T_min 0.724
_exptl_absorpt_correction_type multi-scan
_exptl_absorpt_process_details 'Blessing, Acta Cryst. (1995) A51 33-38'
_exptl_crystal_colour colorless
_exptl_crystal_density_diffrn 1.492
_exptl_crystal_density_method 'not measured'
_exptl_crystal_description rod
_exptl_crystal_F_000 1272
_exptl_crystal_size_max 0.6
_exptl_crystal_size_mid 0.2
_exptl_crystal_size_min 0.2
_refine_diff_density_max 1.305
_refine_diff_density_min -0.611
_refine_diff_density_rms 0.107
_refine_ls_abs_structure_details 'Flack H D (1983), Acta Cryst. A39, 876-881'
_refine_ls_abs_structure_Flack 0(10)
_refine_ls_extinction_method none
_refine_ls_goodness_of_fit_ref 1.051
_refine_ls_hydrogen_treatment constr
_refine_ls_matrix_type full
_refine_ls_number_parameters 208
_refine_ls_number_reflns 3155
_refine_ls_number_restraints 1
_refine_ls_restrained_S_all 1.050
_refine_ls_R_factor_all 0.0533
_refine_ls_R_factor_gt 0.0513
_refine_ls_shift/su_max 0.000
_refine_ls_shift/su_mean 0.000
_refine_ls_structure_factor_coef Fsqd
_refine_ls_weighting_details
;
calc w=1/[\s^2^(Fo^2^)+(0.0795P)^2^+9.1266P] where P=(Fo^2^+2Fc^2^)/3
;
_refine_ls_weighting_scheme calc
_refine_ls_wR_factor_gt 0.1358
_refine_ls_wR_factor_ref 0.1378
_reflns_number_gt 3035
_reflns_number_total 3155
_reflns_threshold_expression >2sigma(I)
_cod_data_source_file c3ce41083h.txt
_cod_data_source_block ThrZnOAc
_cod_depositor_comments
;
The following automatic conversions were performed:

'_symmetry_cell_setting' value 'Hexagonal' changed to 'hexagonal'
according to
/usr/data/users/saulius/automatic-downloads/retrospective/RSC/lib/dictionaries/cif_core.dic
dictionary named 'cif_core.dic' version 2.4.2 from 2011-04-26.

Automatic conversion script
Id: cif_fix_values 2281 2013-09-26 08:29:07Z andrius 
;
_cod_original_sg_symbol_H-M P61
_cod_database_code 7214550

loop_
_symmetry_equiv_pos_as_xyz
'x, y, z'
'x-y, x, z+1/6'
'-y, x-y, z+1/3'
'-x, -y, z+1/2'
'-x+y, -x, z+2/3'
'y, -x+y, z+5/6'

loop_
_atom_site_label
_atom_site_type_symbol
_atom_site_fract_x
_atom_site_fract_y
_atom_site_fract_z
_atom_site_U_iso_or_equiv
_atom_site_adp_type
_atom_site_occupancy
_atom_site_symmetry_multiplicity
_atom_site_calc_flag
_atom_site_refinement_flags
Zn1 Zn 0.46481(4) 0.53607(4) 0.08799(8) 0.01521(17) Uani 1 1 d .
O1 O 0.4905(2) 0.5164(2) 0.2809(4) 0.0182(8) Uani 1 1 d .
O2 O 0.5605(3) 0.4615(3) 0.3931(4) 0.0273(10) Uani 1 1 d .
O3 O 0.6707(4) 0.5461(5) 0.0502(7) 0.078(2) Uani 1 1 d .
H3 H 0.6525 0.5789 0.0742 0.117 Uiso 1 1 d R
O4 O 0.5360(3) 0.6651(3) 0.0943(5) 0.0317(10) Uani 1 1 d .
O5 O 0.6627(8) 0.6851(8) 0.1796(12) 0.121(4) Uiso 1 1 d .
O6 O 0.1735(17) 0.2248(16) 0.065(3) 0.279(12) Uani 1 1 d .
O7 O 0.2441(11) 0.2122(11) 0.273(3) 0.210(9) Uani 1 1 d .
O8 O 0.070(3) 0.077(3) 0.638(7) 0.47(3) Uiso 1 1 d .
O9 O 0.0278(13) 0.2108(10) 0.021(2) 0.222(10) Uani 1 1 d .
O10 O 0.2314(15) 0.0471(13) 0.285(4) 0.326(16) Uani 1 1 d .
N1 N 0.4912(3) 0.1577(3) -0.0410(4) 0.0174(9) Uani 1 1 d .
N2 N 0.4960(3) 0.4366(3) 0.0625(4) 0.0150(9) Uani 1 1 d .
H2 H 0.5300 0.4493 -0.0090 0.018 Uiso 1 1 d R
C1 C 0.5026(4) 0.2201(4) -0.1264(6) 0.0263(13) Uani 1 1 d .
H1 H 0.5305 0.2229 -0.2037 0.032 Uiso 1 1 calc R
C2 C 0.4748(5) 0.2801(4) -0.1043(6) 0.0289(13) Uani 1 1 d .
H2A H 0.4832 0.3218 -0.1664 0.035 Uiso 1 1 calc R
C3 C 0.4343(4) 0.2783(4) 0.0108(6) 0.0220(12) Uani 1 1 d .
C4 C 0.4206(4) 0.2132(4) 0.0978(7) 0.0284(13) Uani 1 1 d .
H4 H 0.3925 0.2088 0.1754 0.034 Uiso 1 1 calc R
C5 C 0.4493(4) 0.1541(4) 0.0682(6) 0.0252(12) Uani 1 1 d .
H5 H 0.4390 0.1100 0.1270 0.030 Uiso 1 1 calc R
C6 C 0.4126(3) 0.3496(4) 0.0414(6) 0.0206(11) Uani 1 1 d .
H6A H 0.3793 0.3551 -0.0287 0.025 Uiso 1 1 calc R
H6B H 0.3763 0.3335 0.1179 0.025 Uiso 1 1 calc R
C7 C 0.5471(3) 0.4340(4) 0.1719(5) 0.0157(10) Uani 1 1 d .
H7 H 0.5264 0.3717 0.1911 0.019 Uiso 1 1 calc R
C8 C 0.5311(3) 0.4750(4) 0.2911(5) 0.0160(11) Uani 1 1 d .
C9 C 0.6478(4) 0.4790(4) 0.1397(6) 0.0241(12) Uani 1 1 d .
H9 H 0.6825 0.5035 0.2181 0.029 Uiso 1 1 calc R
C10 C 0.6732(7) 0.4173(7) 0.0769(13) 0.072(3) Uiso 1 1 d .
H10A H 0.6308 0.3574 0.0990 0.108 Uiso 1 1 calc R
H10B H 0.7307 0.4307 0.1062 0.108 Uiso 1 1 calc R
H10C H 0.6743 0.4243 -0.0144 0.108 Uiso 1 1 calc R
C11 C 0.6139(7) 0.7097(7) 0.1010(12) 0.067(2) Uiso 1 1 d .
C12 C 0.6595(5) 0.8065(5) 0.0946(15) 0.070(3) Uani 1 1 d .
H12A H 0.6474 0.8243 0.0136 0.106 Uiso 1 1 calc R
H12B H 0.7220 0.8300 0.1033 0.106 Uiso 1 1 calc R
H12C H 0.6389 0.8286 0.1626 0.106 Uiso 1 1 calc R

loop_
_atom_site_aniso_label
_atom_site_aniso_U_11
_atom_site_aniso_U_22
_atom_site_aniso_U_33
_atom_site_aniso_U_23
_atom_site_aniso_U_13
_atom_site_aniso_U_12
Zn1 0.0228(3) 0.0232(3) 0.0081(3) 0.0001(2) 0.0005(2) 0.0178(3)
O1 0.0252(18) 0.0303(19) 0.0068(19) -0.0028(15) -0.0003(14) 0.0197(16)
O2 0.040(2) 0.056(3) 0.006(2) -0.0043(17) -0.0044(17) 0.039(2)
O3 0.030(3) 0.118(6) 0.072(5) 0.067(4) 0.016(3) 0.026(3)
O4 0.036(2) 0.026(2) 0.031(3) -0.002(2) -0.012(2) 0.0142(18)
O6 0.26(2) 0.24(2) 0.30(3) 0.02(2) -0.03(3) 0.09(2)
O7 0.159(12) 0.194(16) 0.31(3) 0.090(18) 0.026(16) 0.114(12)
O9 0.222(18) 0.114(11) 0.32(3) -0.036(13) -0.040(18) 0.075(12)
O10 0.25(2) 0.184(17) 0.58(5) 0.12(3) -0.05(3) 0.137(17)
N1 0.029(2) 0.014(2) 0.010(2) -0.0002(16) -0.0012(17) 0.0108(18)
N2 0.021(2) 0.020(2) 0.006(2) -0.0011(16) -0.0010(16) 0.0119(17)
C1 0.050(4) 0.022(3) 0.010(3) 0.003(2) 0.008(2) 0.020(3)
C2 0.054(4) 0.022(3) 0.017(3) 0.005(2) 0.003(3) 0.023(3)
C3 0.026(3) 0.018(3) 0.018(3) 0.000(2) -0.003(2) 0.008(2)
C4 0.038(3) 0.032(3) 0.023(3) 0.009(3) 0.011(3) 0.023(3)
C5 0.040(3) 0.021(3) 0.017(3) 0.007(2) 0.008(2) 0.017(2)
C6 0.018(3) 0.023(3) 0.022(3) 0.000(2) -0.003(2) 0.012(2)
C7 0.023(3) 0.029(3) 0.005(2) 0.0004(19) -0.0016(19) 0.020(2)
C8 0.017(2) 0.027(3) 0.010(3) 0.0002(19) -0.0002(18) 0.015(2)
C9 0.017(3) 0.042(3) 0.017(3) 0.003(2) -0.001(2) 0.017(2)
C12 0.035(4) 0.040(4) 0.131(10) 0.020(6) 0.009(6) 0.015(3)

loop_
_atom_type_symbol
_atom_type_description
_atom_type_scat_dispersion_real
_atom_type_scat_dispersion_imag
_atom_type_scat_source
C C 0.0033 0.0016 'International Tables Vol C Tables 4.2.6.8 and 6.1.1.4'
H H 0.0000 0.0000 'International Tables Vol C Tables 4.2.6.8 and 6.1.1.4'
N N 0.0061 0.0033 'International Tables Vol C Tables 4.2.6.8 and 6.1.1.4'
O O 0.0106 0.0060 'International Tables Vol C Tables 4.2.6.8 and 6.1.1.4'
Zn Zn 0.2839 1.4301 'International Tables Vol C Tables 4.2.6.8 and 6.1.1.4'

loop_
_geom_angle_atom_site_label_1
_geom_angle_atom_site_label_2
_geom_angle_atom_site_label_3
_geom_angle
_geom_angle_site_symmetry_1
_geom_angle_site_symmetry_3
O4 Zn1 N1 112.21(18) . 2
O4 Zn1 N2 133.24(18) . .
N1 Zn1 N2 114.42(18) 2 .
O4 Zn1 O2 91.62(19) . 4_664
N1 Zn1 O2 89.21(17) 2 4_664
N2 Zn1 O2 92.27(17) . 4_664
O4 Zn1 O1 95.17(18) . .
N1 Zn1 O1 92.46(16) 2 .
N2 Zn1 O1 79.73(15) . .
O2 Zn1 O1 171.80(16) 4_664 .
C8 O1 Zn1 113.7(3) . .
C8 O2 Zn1 135.4(4) . 4_665
C9 O3 H3 109.6 . .
C11 O4 Zn1 128.3(6) . .
C5 N1 C1 117.3(5) . .
C5 N1 Zn1 121.9(4) . 6_554
C1 N1 Zn1 120.8(4) . 6_554
C7 N2 C6 112.3(4) . .
C7 N2 Zn1 110.2(3) . .
C6 N2 Zn1 109.7(3) . .
C7 N2 H2 108.1 . .
C6 N2 H2 108.1 . .
Zn1 N2 H2 108.3 . .
N1 C1 C2 122.7(5) . .
N1 C1 H1 118.6 . .
C2 C1 H1 118.6 . .
C1 C2 C3 119.8(5) . .
C1 C2 H2A 120.1 . .
C3 C2 H2A 120.1 . .
C4 C3 C2 117.7(5) . .
C4 C3 C6 122.1(5) . .
C2 C3 C6 120.0(5) . .
C3 C4 C5 119.2(6) . .
C3 C4 H4 120.4 . .
C5 C4 H4 120.4 . .
N1 C5 C4 123.1(5) . .
N1 C5 H5 118.4 . .
C4 C5 H5 118.4 . .
N2 C6 C3 110.5(4) . .
N2 C6 H6A 109.5 . .
C3 C6 H6A 109.5 . .
N2 C6 H6B 109.5 . .
C3 C6 H6B 109.5 . .
H6A C6 H6B 108.1 . .
N2 C7 C8 111.2(4) . .
N2 C7 C9 111.6(4) . .
C8 C7 C9 111.2(4) . .
N2 C7 H7 107.5 . .
C8 C7 H7 107.5 . .
C9 C7 H7 107.5 . .
O1 C8 O2 126.0(5) . .
O1 C8 C7 119.6(5) . .
O2 C8 C7 114.4(4) . .
O3 C9 C10 104.4(7) . .
O3 C9 C7 110.2(5) . .
C10 C9 C7 113.2(6) . .
O3 C9 H9 109.7 . .
C10 C9 H9 109.7 . .
C7 C9 H9 109.7 . .
C9 C10 H10A 109.5 . .
C9 C10 H10B 109.5 . .
H10A C10 H10B 109.5 . .
C9 C10 H10C 109.5 . .
H10A C10 H10C 109.5 . .
H10B C10 H10C 109.5 . .
O4 C11 O5 120.6(10) . .
O4 C11 C12 122.6(9) . .
O5 C11 C12 108.6(10) . .
C11 C12 H12A 109.5 . .
C11 C12 H12B 109.5 . .
H12A C12 H12B 109.5 . .
C11 C12 H12C 109.5 . .
H12A C12 H12C 109.5 . .
H12B C12 H12C 109.5 . .

loop_
_geom_bond_atom_site_label_1
_geom_bond_atom_site_label_2
_geom_bond_distance
_geom_bond_site_symmetry_2
Zn1 O4 1.958(4) .
Zn1 N1 2.059(4) 2
Zn1 N2 2.083(4) .
Zn1 O2 2.087(4) 4_664
Zn1 O1 2.127(4) .
O1 C8 1.247(6) .
O2 C8 1.255(7) .
O2 Zn1 2.087(4) 4_665
O3 C9 1.393(8) .
O3 H3 0.8201 .
O4 C11 1.185(11) .
O5 C11 1.397(14) .
N1 C5 1.339(7) .
N1 C1 1.344(7) .
N1 Zn1 2.059(4) 6_554
N2 C7 1.465(6) .
N2 C6 1.506(7) .
N2 H2 0.9101 .
C1 C2 1.379(8) .
C1 H1 0.9300 .
C2 C3 1.386(9) .
C2 H2A 0.9300 .
C3 C4 1.380(8) .
C3 C6 1.507(8) .
C4 C5 1.390(8) .
C4 H4 0.9300 .
C5 H5 0.9300 .
C6 H6A 0.9700 .
C6 H6B 0.9700 .
C7 C8 1.529(7) .
C7 C9 1.564(7) .
C7 H7 0.9800 .
C9 C10 1.506(12) .
C9 H9 0.9800 .
C10 H10A 0.9600 .
C10 H10B 0.9600 .
C10 H10C 0.9600 .
C11 C12 1.468(13) .
C12 H12A 0.9600 .
C12 H12B 0.9600 .
C12 H12C 0.9600 .

loop_
_geom_torsion_atom_site_label_1
_geom_torsion_atom_site_label_2
_geom_torsion_atom_site_label_3
_geom_torsion_atom_site_label_4
_geom_torsion
_geom_torsion_site_symmetry_1
O4 Zn1 O1 C8 -116.8(4) .
N1 Zn1 O1 C8 130.6(4) 2
N2 Zn1 O1 C8 16.2(4) .
O2 Zn1 O1 C8 29.0(13) 4_664
N1 Zn1 O4 C11 164.5(9) 2
N2 Zn1 O4 C11 -11.1(9) .
O2 Zn1 O4 C11 -105.7(9) 4_664
O1 Zn1 O4 C11 69.7(9) .
O4 Zn1 N2 C7 66.5(4) .
N1 Zn1 N2 C7 -109.0(3) 2
O2 Zn1 N2 C7 160.8(3) 4_664
O1 Zn1 N2 C7 -21.0(3) .
O4 Zn1 N2 C6 -169.4(3) .
N1 Zn1 N2 C6 15.1(4) 2
O2 Zn1 N2 C6 -75.0(4) 4_664
O1 Zn1 N2 C6 103.2(4) .
C5 N1 C1 C2 1.3(9) .
Zn1 N1 C1 C2 -179.0(5) 6_554
N1 C1 C2 C3 0.9(10) .
C1 C2 C3 C4 -2.3(9) .
C1 C2 C3 C6 173.4(6) .
C2 C3 C4 C5 1.4(9) .
C6 C3 C4 C5 -174.2(6) .
C1 N1 C5 C4 -2.3(9) .
Zn1 N1 C5 C4 178.1(5) 6_554
C3 C4 C5 N1 0.9(10) .
C7 N2 C6 C3 -62.3(6) .
Zn1 N2 C6 C3 174.8(4) .
C4 C3 C6 N2 107.0(6) .
C2 C3 C6 N2 -68.5(7) .
C6 N2 C7 C8 -99.6(5) .
Zn1 N2 C7 C8 23.0(5) .
C6 N2 C7 C9 135.5(5) .
Zn1 N2 C7 C9 -101.8(4) .
Zn1 O1 C8 O2 173.6(5) .
Zn1 O1 C8 C7 -7.6(6) .
Zn1 O2 C8 O1 19.6(9) 4_665
Zn1 O2 C8 C7 -159.3(4) 4_665
N2 C7 C8 O1 -10.6(7) .
C9 C7 C8 O1 114.4(5) .
N2 C7 C8 O2 168.4(5) .
C9 C7 C8 O2 -66.6(6) .
N2 C7 C9 O3 30.3(7) .
C8 C7 C9 O3 -94.5(6) .
N2 C7 C9 C10 -86.1(7) .
C8 C7 C9 C10 149.1(7) .
Zn1 O4 C11 O5 -40.2(15) .
Zn1 O4 C11 C12 174.9(9) .
